data_7160905
loop_
_publ_author_name
'Kholany, Rawda'
'Mardini, Alaa A.'
'Shakirova, Ksenia'
'Islamov, Daut'
'Gerasimov, Alexander'
'Klimovitskii, Alexander'
'Vavilova, Alena A.'
'Mostovaya, Olga'
'Gazizova, Asiya'
'Stoikov, Ivan'

_publ_section_title
;
 Green Synthesis of \a-Aminophosphonates: From Hydrogen-Bonded Janus
 Dimers to Pharmaceutical Potential
;
_journal_name_full 'Organic &amp; Biomolecular Chemistry'
_journal_paper_doi 10.1039/D5OB01712B
_journal_year 2025
_chemical_formula_moiety 'C13 H21 N2 O4 P'
_chemical_formula_sum 'C13 H21 N2 O4 P'
_chemical_formula_weight 300.29
_space_group_crystal_system monoclinic
_space_group_IT_number 14
_space_group_name_Hall '-P 2yn'
_space_group_name_H-M_alt 'P 1 21/n 1'
_atom_sites_solution_hydrogens mixed
_atom_sites_solution_primary dual
_audit_creation_date 2025-10-17
_audit_creation_method
;
Olex2 1.3-ac4
(compiled 2020.11.27 svn.r5f609507 for Rigaku Oxford Diffraction, GUI svn.r6214)
;
_audit_update_record
;
2025-10-20 deposited with the CCDC.	2025-11-28 downloaded from the CCDC.
;
_cell_angle_alpha 90
_cell_angle_beta 95.8870(10)
_cell_angle_gamma 90
_cell_formula_units_Z 4
_cell_length_a 9.24880(10)
_cell_length_b 14.78870(10)
_cell_length_c 11.20740(10)
_cell_measurement_reflns_used 13461
_cell_measurement_temperature 304.06(10)
_cell_measurement_theta_max 75.6210
_cell_measurement_theta_min 2.9290
_cell_volume 1524.84(2)
_computing_cell_refinement 'CrysAlisPro 1.171.42.80a (Rigaku OD, 2023)'
_computing_data_collection 'CrysAlisPro 1.171.42.80a (Rigaku OD, 2023)'
_computing_data_reduction 'CrysAlisPro 1.171.42.80a (Rigaku OD, 2023)'
_computing_molecular_graphics 'Olex2 1.3-ac4 (Dolomanov et al., 2009)'
_computing_publication_material 'Olex2 1.3-ac4 (Dolomanov et al., 2009)'
_computing_structure_refinement 'SHELXL 2016/6 (Sheldrick, 2015)'
_computing_structure_solution 'SHELXT 2014/5 (Sheldrick, 2014)'
_diffrn_ambient_environment air
_diffrn_ambient_temperature 304.06(10)
_diffrn_detector 'Hybrid Pixel Array Detector'
_diffrn_detector_area_resol_mean 10.0000
_diffrn_detector_type HyPix
_diffrn_measured_fraction_theta_full 1.000
_diffrn_measured_fraction_theta_max 0.986
_diffrn_measurement_details
;
List of Runs (angles in degrees, time in seconds):

  # Type    Start    End  Width  t~exp~   \w     \q     \k     \f   Frames
#--------------------------------------------------------------------------
  1  \w     25.00 107.00   0.50    0.05    --   46.31  77.00 -60.00  164
  2  \w     92.00 162.00   0.50    0.16    --  103.80  77.00 -60.00  140
  3  \w    142.00 167.00   0.50    0.16    --  103.80  45.00 -30.00   50
  4  \w    141.00 178.00   0.50    0.16    --  103.80  15.00-120.00   74
  5  \w     90.00 122.00   0.50    0.16    --  103.80  15.00-120.00   64
  6  \w     92.00 118.00   0.50    0.16    --  103.80  45.00 -30.00   52
  7  \w     -2.00  23.00   0.50    0.05    --   46.31 -19.00 120.00   50
  8  \w     31.00  75.00   0.50    0.16    --  103.80 -77.00 120.00   88
  9  \w     34.00 100.00   0.50    0.16    --  103.80-125.00  60.00  132
 10  \w     70.00  95.00   0.50    0.16    --  103.80-120.00 147.00   50
 11  \w     11.00  61.00   0.50    0.05    --   46.31-120.00 147.00  100
 12  \w     32.00 130.00   0.50    0.16    --  103.80-154.00 -10.00  196
 13  \w     83.00 111.00   0.50    0.05    --   46.31-154.00 -10.00   56
 14  \w     32.00  71.00   0.50    0.16    --  103.80 -61.00 -60.00   78
 15  \w     60.00 116.00   0.50    0.05    --   46.31 154.00  29.00  112
 16  \w     74.00  99.00   0.50    0.05    --   46.31 125.00 -30.00   50
 17  \w    100.00 133.00   0.50    0.16    --  103.80 120.00-128.00   66
 18  \w     90.00 117.00   0.50    0.05    --   46.31 125.00   0.00   54
 19  \w     74.00 119.00   0.50    0.05    --   46.31 125.00 120.00   90
 20  \w    -94.00 -69.00   0.50    0.05    --  -47.56 154.00  29.00   50
 21  \w   -131.00 -81.00   0.50    0.16    -- -105.05 154.00  29.00  100
 22  \w    -75.00 -36.00   0.50    0.16    -- -105.05 154.00  29.00   78
 23  \w   -102.00 -34.00   0.50    0.16    -- -105.05 125.00 -60.00  136
 24  \w   -127.00-102.00   0.50    0.16    -- -105.05 146.00 -68.18   50
 25  \w    -96.00 -71.00   0.50    0.16    -- -105.05 125.00-180.00   50
 26  \w   -112.00 -34.00   0.50    0.16    -- -105.05 125.00-150.00  156
 27  \w    -67.00 -37.00   0.50    0.16    -- -105.05 125.00-180.00   60
 28  \w    -88.00 -35.00   0.50    0.05    --  -47.56 120.00-128.00  106
 29  \w    -95.00 -70.00   0.50    0.16    -- -105.05 120.00-128.00   50
 30  \w    -86.00 -61.00   0.50    0.16    -- -105.05 146.00 -68.18   50
 31  \w   -112.00 -36.00   0.50    0.16    -- -105.05 125.00   0.00  152
 32  \w   -112.00 -84.00   0.50    0.16    -- -105.05 125.00 150.00   56
 33  \w    -82.00 -40.00   0.50    0.16    -- -105.05  77.00  90.00   84
 34  \w    -26.00  28.00   0.50    0.05    --  -47.56  19.00  60.00  108
 35  \w    -11.00  24.00   0.50    0.05    --  -47.56  19.00-180.00   70
 36  \w    -71.00 -33.00   0.50    0.16    -- -105.05  61.00-180.00   76
 37  \w    -67.00 -33.00   0.50    0.16    -- -105.05  61.00-150.00   68
 38  \w    -71.00 -32.00   0.50    0.16    -- -105.05  61.00-120.00   78
 39  \w   -177.00 -91.00   0.50    0.16    -- -105.05 -61.00-180.00  172
 40  \w   -177.00-101.00   0.50    0.16    -- -105.05 -45.00  60.00  152
 41  \w   -124.00 -98.00   0.50    0.16    -- -105.05 -45.00 150.00   52
 42  \w   -177.00-134.00   0.50    0.16    -- -105.05 -45.00 150.00   86
 43  \w   -151.00-126.00   0.50    0.16    -- -105.05-120.00 147.00   50
 44  \w   -118.00 -90.00   0.50    0.05    --  -47.56-154.00 -10.00   56
 45  \w    -87.00 -54.00   0.50    0.05    --  -47.56-154.00 -10.00   66
 46  \w   -132.00-107.00   0.50    0.16    -- -105.05-154.00 -10.00   50
;
_diffrn_measurement_device 'four-circle diffractometer'
_diffrn_measurement_device_type 'XtaLAB Synergy, Single source at home/near, HyPix'
_diffrn_measurement_method '\w scans'
_diffrn_orient_matrix_type 'CrysAlisPro convention (1999,Acta A55,543-557)'
_diffrn_orient_matrix_UB_11 0.0340832000
_diffrn_orient_matrix_UB_12 -0.1019655000
_diffrn_orient_matrix_UB_13 -0.0008230000
_diffrn_orient_matrix_UB_21 -0.1218962000
_diffrn_orient_matrix_UB_22 -0.0176634000
_diffrn_orient_matrix_UB_23 0.0810172000
_diffrn_orient_matrix_UB_31 -0.1096376000
_diffrn_orient_matrix_UB_32 -0.0120554000
_diffrn_orient_matrix_UB_33 -0.1119176000
_diffrn_radiation_monochromator mirror
_diffrn_radiation_probe x-ray
_diffrn_radiation_type 'Cu K\a'
_diffrn_radiation_wavelength 1.54184
_diffrn_reflns_av_R_equivalents 0.0372
_diffrn_reflns_av_unetI/netI 0.0224
_diffrn_reflns_Laue_measured_fraction_full 1.000
_diffrn_reflns_Laue_measured_fraction_max 0.986
_diffrn_reflns_limit_h_max 11
_diffrn_reflns_limit_h_min -11
_diffrn_reflns_limit_k_max 18
_diffrn_reflns_limit_k_min -18
_diffrn_reflns_limit_l_max 13
_diffrn_reflns_limit_l_min -14
_diffrn_reflns_number 20745
_diffrn_reflns_point_group_measured_fraction_full 1.000
_diffrn_reflns_point_group_measured_fraction_max 0.986
_diffrn_reflns_theta_full 67.684
_diffrn_reflns_theta_max 76.036
_diffrn_reflns_theta_min 4.968
_diffrn_source 'micro-focus sealed X-ray tube'
_diffrn_source_type 'PhotonJet (Cu) X-ray Source'
_exptl_absorpt_coefficient_mu 1.738
_exptl_absorpt_correction_T_max 1.000
_exptl_absorpt_correction_T_min 0.444
_exptl_absorpt_correction_type gaussian
_exptl_absorpt_process_details
;
CrysAlisPro 1.171.42.80a (Rigaku Oxford Diffraction, 2023)
Numerical absorption correction based on gaussian integration over
a multifaceted crystal model
Empirical absorption correction using spherical harmonics,
implemented in SCALE3 ABSPACK scaling algorithm.
;
_exptl_crystal_colour colourless
_exptl_crystal_colour_primary colourless
_exptl_crystal_density_diffrn 1.308
_exptl_crystal_description needle
_exptl_crystal_F_000 640
_exptl_crystal_size_max 0.382
_exptl_crystal_size_mid 0.270
_exptl_crystal_size_min 0.206
_refine_diff_density_max 0.336
_refine_diff_density_min -0.583
_refine_diff_density_rms 0.121
_refine_ls_extinction_method none
_refine_ls_goodness_of_fit_ref 1.126
_refine_ls_hydrogen_treatment mixed
_refine_ls_matrix_type full
_refine_ls_number_parameters 194
_refine_ls_number_reflns 3142
_refine_ls_number_restraints 0
_refine_ls_restrained_S_all 1.126
_refine_ls_R_factor_all 0.0484
_refine_ls_R_factor_gt 0.0464
_refine_ls_shift/su_max 0.000
_refine_ls_shift/su_mean 0.000
_refine_ls_structure_factor_coef Fsqd
_refine_ls_weighting_details 'w=1/[\s^2^(Fo^2^)+(0.0662P)^2^+0.4254P] where P=(Fo^2^+2Fc^2^)/3'
_refine_ls_weighting_scheme calc
_refine_ls_wR_factor_gt 0.1216
_refine_ls_wR_factor_ref 0.1239
_reflns_Friedel_coverage 0.000
_reflns_number_gt 2919
_reflns_number_total 3142
_reflns_threshold_expression 'I > 2\s(I)'
_cod_data_source_file d5ob01712b2.cif
_cod_data_source_block stoi869_corr
_cod_database_code 7160905
_shelx_shelxl_version_number 2016/6
_chemical_oxdiff_formula C13H21N2O4P
_shelx_space_group_comment
;
The symmetry employed for this shelxl refinement is uniquely defined
by the following loop, which should always be used as a source of
symmetry information in preference to the above space-group names.
They are only intended as comments.
;
_shelx_estimated_absorpt_t_max 0.712
_shelx_estimated_absorpt_t_min 0.558
_reflns_odcompleteness_completeness 100.00
_reflns_odcompleteness_iscentric 1
_reflns_odcompleteness_theta 66.49
_olex2_refinement_description
;
1. Fixed Uiso
 At 1.2 times of:
  All C(H) groups
 At 1.5 times of:
  All C(H,H,H) groups
2.a Aromatic/amide H refined with riding coordinates:
 C6(H6), C8(H8), C10(H10), C13(H13)
2.b Idealised Me refined as rotating group:
 C2(H2A,H2B,H2C), C9(H9A,H9B,H9C), C5(H5A,H5B,H5C), C11(H11A,H11B,H11C),
 C3(H3A,H3B,H3C)
;
_olex2_submission_special_instructions 'No special instructions were received'
_oxdiff_exptl_absorpt_empirical_details
;
Empirical correction (ABSPACK) includes:
- Absorption correction using spherical harmonics
- Frame scaling
;
_oxdiff_exptl_absorpt_empirical_full_max 1.610
_oxdiff_exptl_absorpt_empirical_full_min 0.652

loop_
_space_group_symop_operation_xyz
'x, y, z'
'-x+1/2, y+1/2, -z+1/2'
'-x, -y, -z'
'x-1/2, -y-1/2, z-1/2'

loop_
_atom_site_label
_atom_site_type_symbol
_atom_site_fract_x
_atom_site_fract_y
_atom_site_fract_z
_atom_site_U_iso_or_equiv
_atom_site_adp_type
_atom_site_occupancy
_atom_site_site_symmetry_order
_atom_site_calc_flag
_atom_site_refinement_flags_posn
_atom_site_refinement_flags_adp
_atom_site_refinement_flags_occupancy
_atom_site_disorder_assembly
_atom_site_disorder_group
P1 P 0.06790(5) 0.34548(3) 0.36274(3) 0.04041(16) Uani 1 1 d . . . . .
O1 O 0.16159(15) 0.38125(10) 0.46556(10) 0.0548(4) Uani 1 1 d . . . . .
O4 O 0.75722(16) 0.64692(9) 0.09067(11) 0.0550(4) Uani 1 1 d . . . . .
O2 O 0.06608(15) 0.23983(10) 0.35630(13) 0.0573(4) Uani 1 1 d . . . . .
O3 O -0.09835(15) 0.36822(12) 0.36186(13) 0.0604(4) Uani 1 1 d . . . . .
N1 N 0.72689(15) 0.60548(10) 0.28127(12) 0.0410(3) Uani 1 1 d . . . . .
N2 N 0.25492(16) 0.36427(10) 0.19419(13) 0.0424(3) Uani 1 1 d . . . . .
C1 C 0.61124(16) 0.54318(11) 0.25863(13) 0.0363(3) Uani 1 1 d . . . . .
C4 C 0.37194(17) 0.42517(10) 0.21908(13) 0.0357(3) Uani 1 1 d . . . . .
C6 C 0.59328(17) 0.48933(11) 0.15630(14) 0.0391(3) Uani 1 1 d . . . . .
H6 H 0.661248 0.491710 0.100710 0.047 Uiso 1 1 calc R U . . .
C8 C 0.47469(18) 0.43231(11) 0.13704(13) 0.0381(3) Uani 1 1 d . . . . .
H8 H 0.463235 0.397780 0.067362 0.046 Uiso 1 1 calc R U . . .
C10 C 0.51128(19) 0.53481(12) 0.34231(14) 0.0425(4) Uani 1 1 d . . . . .
H10 H 0.523007 0.569417 0.411917 0.051 Uiso 1 1 calc R U . . .
C12 C 0.10351(17) 0.38655(12) 0.21439(14) 0.0400(4) Uani 1 1 d . . . . .
C13 C 0.39456(18) 0.47609(12) 0.32440(14) 0.0430(4) Uani 1 1 d . . . . .
H13 H 0.330698 0.470471 0.382884 0.052 Uiso 1 1 calc R U . . .
C7 C 0.78824(18) 0.65486(11) 0.19868(15) 0.0403(4) Uani 1 1 d . . . . .
C2 C 0.0670(2) 0.48724(14) 0.2013(2) 0.0590(5) Uani 1 1 d . . . . .
H2A H -0.034829 0.496035 0.207544 0.089 Uiso 1 1 calc R U . . .
H2B H 0.090219 0.508255 0.124485 0.089 Uiso 1 1 calc R U . . .
H2C H 0.122553 0.520587 0.263592 0.089 Uiso 1 1 calc R U . . .
C9 C 0.8994(2) 0.72230(15) 0.24968(19) 0.0577(5) Uani 1 1 d . . . . .
H9A H 0.988664 0.713027 0.214669 0.087 Uiso 1 1 calc R U . . .
H9B H 0.916001 0.714554 0.335026 0.087 Uiso 1 1 calc R U . . .
H9C H 0.864385 0.782429 0.231921 0.087 Uiso 1 1 calc R U . . .
C5 C 0.0045(2) 0.33276(18) 0.12129(17) 0.0616(6) Uani 1 1 d . . . . .
H5A H 0.027039 0.269540 0.129085 0.092 Uiso 1 1 calc R U . . .
H5B H 0.019824 0.352800 0.042100 0.092 Uiso 1 1 calc R U . . .
H5C H -0.095276 0.342360 0.134578 0.092 Uiso 1 1 calc R U . . .
C11 C -0.1696(3) 0.37449(18) 0.4677(2) 0.0689(6) Uani 1 1 d . . . . .
H11A H -0.263940 0.400942 0.448874 0.103 Uiso 1 1 calc R U . . .
H11B H -0.113180 0.411634 0.525284 0.103 Uiso 1 1 calc R U . . .
H11C H -0.179793 0.315151 0.500486 0.103 Uiso 1 1 calc R U . . .
C3 C 0.1900(3) 0.18595(18) 0.3905(3) 0.0769(7) Uani 1 1 d . . . . .
H3A H 0.251027 0.184291 0.326211 0.115 Uiso 1 1 calc R U . . .
H3B H 0.159819 0.125663 0.407795 0.115 Uiso 1 1 calc R U . . .
H3C H 0.243130 0.211382 0.460620 0.115 Uiso 1 1 calc R U . . .
H2 H 0.254(3) 0.3408(16) 0.125(2) 0.058(6) Uiso 1 1 d . . . . .
H1 H 0.754(3) 0.6155(16) 0.352(2) 0.060(7) Uiso 1 1 d . . . . .

loop_
_atom_site_aniso_label
_atom_site_aniso_U_11
_atom_site_aniso_U_22
_atom_site_aniso_U_33
_atom_site_aniso_U_23
_atom_site_aniso_U_13
_atom_site_aniso_U_12
P1 0.0405(2) 0.0480(3) 0.0319(2) -0.00078(15) -0.00072(16) -0.00638(16)
O1 0.0621(8) 0.0704(9) 0.0306(6) -0.0012(5) -0.0025(5) -0.0211(7)
O4 0.0676(9) 0.0648(8) 0.0333(6) -0.0040(5) 0.0083(6) -0.0176(6)
O2 0.0530(8) 0.0489(8) 0.0678(9) 0.0037(6) -0.0050(6) -0.0074(6)
O3 0.0460(7) 0.0893(11) 0.0468(7) -0.0027(7) 0.0096(6) 0.0033(7)
N1 0.0408(7) 0.0524(8) 0.0289(6) -0.0030(5) -0.0018(5) -0.0086(6)
N2 0.0406(7) 0.0469(7) 0.0395(7) -0.0108(6) 0.0034(6) -0.0056(6)
C1 0.0358(7) 0.0425(8) 0.0292(7) 0.0004(6) -0.0034(6) -0.0023(6)
C4 0.0357(7) 0.0376(7) 0.0326(7) -0.0005(6) -0.0023(6) 0.0000(6)
C6 0.0401(8) 0.0450(8) 0.0324(7) -0.0025(6) 0.0044(6) -0.0008(6)
C8 0.0430(8) 0.0405(8) 0.0301(7) -0.0047(6) 0.0004(6) 0.0002(6)
C10 0.0454(9) 0.0537(9) 0.0278(7) -0.0073(6) 0.0017(6) -0.0071(7)
C12 0.0365(8) 0.0509(9) 0.0314(7) -0.0012(6) -0.0029(6) -0.0036(6)
C13 0.0429(8) 0.0547(10) 0.0317(7) -0.0055(7) 0.0054(6) -0.0074(7)
C7 0.0381(8) 0.0449(8) 0.0379(8) -0.0043(6) 0.0038(6) -0.0021(6)
C2 0.0527(11) 0.0610(12) 0.0625(12) 0.0161(9) 0.0019(9) 0.0095(9)
C9 0.0566(11) 0.0612(11) 0.0545(11) -0.0037(9) 0.0025(9) -0.0200(9)
C5 0.0490(10) 0.0988(16) 0.0352(9) -0.0098(9) -0.0045(8) -0.0204(10)
C11 0.0652(13) 0.0852(16) 0.0595(13) -0.0130(11) 0.0212(10) 0.0043(12)
C3 0.0675(14) 0.0636(13) 0.0976(19) 0.0111(13) -0.0021(13) 0.0115(11)

loop_
_atom_type_symbol
_atom_type_description
_atom_type_scat_dispersion_real
_atom_type_scat_dispersion_imag
_atom_type_scat_source
C C 0.0181 0.0091 'International Tables Vol C Tables 4.2.6.8 and 6.1.1.4'
H H 0.0000 0.0000 'International Tables Vol C Tables 4.2.6.8 and 6.1.1.4'
N N 0.0311 0.0180 'International Tables Vol C Tables 4.2.6.8 and 6.1.1.4'
O O 0.0492 0.0322 'International Tables Vol C Tables 4.2.6.8 and 6.1.1.4'
P P 0.2955 0.4335 'International Tables Vol C Tables 4.2.6.8 and 6.1.1.4'

loop_
_exptl_crystal_face_index_h
_exptl_crystal_face_index_k
_exptl_crystal_face_index_l
_exptl_crystal_face_perp_dist
0 -1 2 0.1384
2 -1 -1 0.0389
-1 -1 -1 0.0661
1 2 0 0.1279
0 1 0 0.1107
0 -1 0 0.0957
0 1 2 0.1491
-1 2 2 0.1634
-2 1 0 0.1424

loop_
_geom_angle_atom_site_label_1
_geom_angle_atom_site_label_2
_geom_angle_atom_site_label_3
_geom_angle
_geom_angle_site_symmetry_1
_geom_angle_site_symmetry_3
_geom_angle_publ_flag
O1 P1 O2 113.51(8) . . ?
O1 P1 O3 115.21(9) . . ?
O1 P1 C12 116.53(8) . . ?
O2 P1 O3 101.97(8) . . ?
O2 P1 C12 106.95(8) . . ?
O3 P1 C12 100.96(8) . . ?
C3 O2 P1 123.03(15) . . ?
C11 O3 P1 123.13(15) . . ?
C1 N1 H1 116.1(17) . . ?
C7 N1 C1 126.37(13) . . ?
C7 N1 H1 117.2(17) . . ?
C4 N2 C12 123.08(14) . . ?
C4 N2 H2 111.9(16) . . ?
C12 N2 H2 108.4(16) . . ?
C6 C1 N1 122.98(14) . . ?
C10 C1 N1 118.72(14) . . ?
C10 C1 C6 118.30(14) . . ?
C8 C4 N2 118.59(14) . . ?
C8 C4 C13 117.62(14) . . ?
C13 C4 N2 123.73(15) . . ?
C1 C6 H6 119.9 . . ?
C8 C6 C1 120.21(14) . . ?
C8 C6 H6 119.9 . . ?
C4 C8 H8 119.1 . . ?
C6 C8 C4 121.83(14) . . ?
C6 C8 H8 119.1 . . ?
C1 C10 H10 119.3 . . ?
C13 C10 C1 121.43(14) . . ?
C13 C10 H10 119.3 . . ?
N2 C12 P1 109.05(11) . . ?
N2 C12 C2 113.92(14) . . ?
N2 C12 C5 106.76(15) . . ?
C2 C12 P1 110.56(13) . . ?
C2 C12 C5 109.14(16) . . ?
C5 C12 P1 107.12(13) . . ?
C4 C13 H13 119.7 . . ?
C10 C13 C4 120.50(15) . . ?
C10 C13 H13 119.7 . . ?
O4 C7 N1 123.76(15) . . ?
O4 C7 C9 121.54(16) . . ?
N1 C7 C9 114.70(15) . . ?
C12 C2 H2A 109.5 . . ?
C12 C2 H2B 109.5 . . ?
C12 C2 H2C 109.5 . . ?
H2A C2 H2B 109.5 . . ?
H2A C2 H2C 109.5 . . ?
H2B C2 H2C 109.5 . . ?
C7 C9 H9A 109.5 . . ?
C7 C9 H9B 109.5 . . ?
C7 C9 H9C 109.5 . . ?
H9A C9 H9B 109.5 . . ?
H9A C9 H9C 109.5 . . ?
H9B C9 H9C 109.5 . . ?
C12 C5 H5A 109.5 . . ?
C12 C5 H5B 109.5 . . ?
C12 C5 H5C 109.5 . . ?
H5A C5 H5B 109.5 . . ?
H5A C5 H5C 109.5 . . ?
H5B C5 H5C 109.5 . . ?
O3 C11 H11A 109.5 . . ?
O3 C11 H11B 109.5 . . ?
O3 C11 H11C 109.5 . . ?
H11A C11 H11B 109.5 . . ?
H11A C11 H11C 109.5 . . ?
H11B C11 H11C 109.5 . . ?
O2 C3 H3A 109.5 . . ?
O2 C3 H3B 109.5 . . ?
O2 C3 H3C 109.5 . . ?
H3A C3 H3B 109.5 . . ?
H3A C3 H3C 109.5 . . ?
H3B C3 H3C 109.5 . . ?

loop_
_geom_bond_atom_site_label_1
_geom_bond_atom_site_label_2
_geom_bond_distance
_geom_bond_site_symmetry_2
_geom_bond_publ_flag
P1 O1 1.4676(12) . ?
P1 O2 1.5641(15) . ?
P1 O3 1.5729(14) . ?
P1 C12 1.8315(17) . ?
O4 C7 1.221(2) . ?
O2 C3 1.416(3) . ?
O3 C11 1.417(2) . ?
N1 C1 1.415(2) . ?
N1 C7 1.349(2) . ?
N1 H1 0.82(2) . ?
N2 C4 1.414(2) . ?
N2 C12 1.479(2) . ?
N2 H2 0.85(3) . ?
C1 C6 1.392(2) . ?
C1 C10 1.388(2) . ?
C4 C8 1.392(2) . ?
C4 C13 1.398(2) . ?
C6 H6 0.9300 . ?
C6 C8 1.383(2) . ?
C8 H8 0.9300 . ?
C10 H10 0.9300 . ?
C10 C13 1.384(2) . ?
C12 C2 1.531(3) . ?
C12 C5 1.538(2) . ?
C13 H13 0.9300 . ?
C7 C9 1.502(2) . ?
C2 H2A 0.9600 . ?
C2 H2B 0.9600 . ?
C2 H2C 0.9600 . ?
C9 H9A 0.9600 . ?
C9 H9B 0.9600 . ?
C9 H9C 0.9600 . ?
C5 H5A 0.9600 . ?
C5 H5B 0.9600 . ?
C5 H5C 0.9600 . ?
C11 H11A 0.9600 . ?
C11 H11B 0.9600 . ?
C11 H11C 0.9600 . ?
C3 H3A 0.9600 . ?
C3 H3B 0.9600 . ?
C3 H3C 0.9600 . ?

loop_
_exptl_oxdiff_crystal_face_indexfrac_h
_exptl_oxdiff_crystal_face_indexfrac_k
_exptl_oxdiff_crystal_face_indexfrac_l
_exptl_oxdiff_crystal_face_x
_exptl_oxdiff_crystal_face_y
_exptl_oxdiff_crystal_face_z
-0.0002 -0.9996 1.9994 0.1003 0.1797 -0.2117
1.9998 -0.9984 -0.9991 0.1708 -0.3071 -0.0954
-1.0004 -0.9989 -0.9995 0.0686 0.0586 0.2336
1.0007 1.9982 -0.0003 -0.1696 -0.1573 -0.1338
0.0003 0.9990 -0.0002 -0.1019 -0.0177 -0.0121
-0.0003 -0.9990 0.0002 0.1019 0.0177 0.0121
0.0004 0.9984 1.9989 -0.1034 0.1443 -0.2358
-0.9993 1.9973 1.9986 -0.2394 0.2485 -0.1382
-1.9998 0.9987 -0.0005 -0.1700 0.2261 0.2073
